data_4312482
loop_
_publ_author_name
'Xian-He Bu'
'Ya-Bo Xie'
'Jian-Rong Li'
'Ruo-Hua Zhang'

_publ_section_title
;
 Adjusting the Frameworks of Silver(I) Complexes with New Pyridyl
 Thioethers by Varying the Chain Lengths of Ligand Spacers, Solvents, and
 Counteranions
;
_journal_name_full 'Inorganic Chemistry'
_journal_page_first 7422
_journal_page_last 7430
_journal_paper_doi 10.1021/ic034454j
_journal_volume 42
_journal_year 2003
_chemical_formula_sum 'C29 H33 Ag2 Cl5 N4 O8 S4'
_chemical_formula_weight 1086.82
_chemical_name_systematic
; 
 ? 
;
_space_group_IT_number 15
_symmetry_cell_setting monoclinic
_symmetry_space_group_name_Hall '-C 2yc'
_symmetry_space_group_name_H-M 'C 1 2/c 1'
_atom_sites_solution_hydrogens geom
_atom_sites_solution_primary direct
_atom_sites_solution_secondary difmap
_audit_creation_method SHELXL-97
_cell_angle_alpha 90.00
_cell_angle_beta 107.389(7)
_cell_angle_gamma 90.00
_cell_formula_units_Z 4
_cell_length_a 22.285(10)
_cell_length_b 10.782(5)
_cell_length_c 18.036(8)
_cell_measurement_reflns_used 639
_cell_measurement_temperature 293(2)
_cell_measurement_theta_max 19.35
_cell_measurement_theta_min 2.28
_cell_volume 4136(3)
_computing_cell_refinement 'Bruker SMART'
_computing_data_collection 'Bruker SMART'
_computing_data_reduction 'Bruker SAINT'
_computing_molecular_graphics 'Bruker SHELXTL'
_computing_publication_material 'Bruker SHELXTL'
_computing_structure_refinement 'SHELXL-97 (Sheldrick, 1997)'
_computing_structure_solution 'SHELXS-97 (Sheldrick, 1990)'
_diffrn_ambient_temperature 273(2)
_diffrn_measured_fraction_theta_full 0.993
_diffrn_measured_fraction_theta_max 0.993
_diffrn_measurement_device_type 'CCD area detector'
_diffrn_measurement_method 'phi and omega scans'
_diffrn_radiation_monochromator graphite
_diffrn_radiation_source 'fine-focus sealed tube'
_diffrn_radiation_type MoK\a
_diffrn_radiation_wavelength 0.71073
_diffrn_reflns_av_R_equivalents 0.0825
_diffrn_reflns_av_sigmaI/netI 0.1435
_diffrn_reflns_limit_h_max 27
_diffrn_reflns_limit_h_min -27
_diffrn_reflns_limit_k_max 10
_diffrn_reflns_limit_k_min -13
_diffrn_reflns_limit_l_max 22
_diffrn_reflns_limit_l_min -11
_diffrn_reflns_number 9536
_diffrn_reflns_theta_full 26.42
_diffrn_reflns_theta_max 26.42
_diffrn_reflns_theta_min 1.92
_exptl_absorpt_coefficient_mu 1.522
_exptl_absorpt_correction_T_max 1.000000
_exptl_absorpt_correction_T_min 0.771244
_exptl_absorpt_correction_type multi-scan
_exptl_absorpt_process_details SADABS
_exptl_crystal_density_diffrn 1.746
_exptl_crystal_density_meas 0
_exptl_crystal_density_method 'not measured'
_exptl_crystal_F_000 2168
_exptl_crystal_size_max 0.30
_exptl_crystal_size_mid 0.25
_exptl_crystal_size_min 0.20
_refine_diff_density_max 0.760
_refine_diff_density_min -0.536
_refine_diff_density_rms 0.098
_refine_ls_extinction_method none
_refine_ls_goodness_of_fit_ref 0.964
_refine_ls_hydrogen_treatment mixed
_refine_ls_matrix_type full
_refine_ls_number_parameters 249
_refine_ls_number_reflns 4243
_refine_ls_number_restraints 6
_refine_ls_restrained_S_all 0.982
_refine_ls_R_factor_all 0.1807
_refine_ls_R_factor_gt 0.0647
_refine_ls_shift/su_max 0.000
_refine_ls_shift/su_mean 0.000
_refine_ls_structure_factor_coef Fsqd
_refine_ls_weighting_details 'calc w=1/[\s^2^(Fo^2^)+(0.0583P)^2^+0.0000P] where P=(Fo^2^+2Fc^2^)/3'
_refine_ls_weighting_scheme calc
_refine_ls_wR_factor_gt 0.1159
_refine_ls_wR_factor_ref 0.1490
_reflns_number_gt 1869
_reflns_number_total 4243
_reflns_threshold_expression >2sigma(I)
_cod_data_source_file ic034454jsi20030429_113007.cif
_cod_data_source_block 021014c
_cod_depositor_comments
;
The following automatic conversions were performed:

'_symmetry_cell_setting' value 'Monoclinic' changed to 'monoclinic'
according to the built-in table from CIF Core dictionary named
'cif_core.dic' version 2.4.1 from
2010-06-29.

'_exptl_absorpt_correction_type' value 'MULTI-SCAN'
changed to 'multi-scan' according to the built-in table from CIF Core
dictionary named 'cif_core.dic' version 2.4.1 from 2010-06-29.

Automatic conversion script
Id: cif_fix_values 1646 2011-03-28 12:23:43Z adriana 
;
_cod_original_cell_volume 4135(3)
_cod_database_code 4312482

loop_
_symmetry_equiv_pos_as_xyz
'x, y, z'
'-x, y, -z+1/2'
'x+1/2, y+1/2, z'
'-x+1/2, y+1/2, -z+1/2'
'-x, -y, -z'
'x, -y, z-1/2'
'-x+1/2, -y+1/2, -z'
'x+1/2, -y+1/2, z-1/2'

loop_
_atom_site_label
_atom_site_type_symbol
_atom_site_fract_x
_atom_site_fract_y
_atom_site_fract_z
_atom_site_U_iso_or_equiv
_atom_site_adp_type
_atom_site_occupancy
_atom_site_symmetry_multiplicity
_atom_site_calc_flag
_atom_site_refinement_flags
_atom_site_disorder_assembly
_atom_site_disorder_group
Ag1 Ag 0.19895(3) 0.32526(6) 1.03104(4) 0.0628(3) Uani 1 1 d . . .
S1 S 0.24417(11) 0.5562(2) 0.96974(14) 0.0750(7) Uani 1 1 d . . .
S2 S 0.29197(9) 0.7253(2) 0.64343(11) 0.0553(6) Uani 1 1 d . . .
N1 N 0.1507(3) 0.5192(6) 1.0222(4) 0.0591(18) Uani 1 1 d . . .
N2 N 0.3658(2) 0.6964(5) 0.5561(3) 0.0447(16) Uani 1 1 d . . .
C1 C 0.0962(4) 0.5452(9) 1.0357(6) 0.081(3) Uani 1 1 d . . .
H1 H 0.0842 0.4951 1.0708 0.098 Uiso 1 1 calc R . .
C2 C 0.0571(5) 0.6393(11) 1.0018(7) 0.105(4) Uani 1 1 d . . .
H2 H 0.0200 0.6543 1.0139 0.126 Uiso 1 1 calc R . .
C3 C 0.0742(5) 0.7109(10) 0.9495(8) 0.108(4) Uani 1 1 d . . .
H3 H 0.0473 0.7732 0.9232 0.130 Uiso 1 1 calc R . .
C4 C 0.1307(5) 0.6923(9) 0.9350(6) 0.088(3) Uani 1 1 d . . .
H4 H 0.1431 0.7424 0.9002 0.105 Uiso 1 1 calc R . .
C5 C 0.1689(4) 0.5951(8) 0.9744(5) 0.057(2) Uani 1 1 d . . .
C6 C 0.2488(5) 0.6361(10) 0.8832(6) 0.096(3) Uani 1 1 d . . .
H6A H 0.2139 0.6116 0.8389 0.115 Uiso 1 1 calc R . .
H6B H 0.2465 0.7250 0.8900 0.115 Uiso 1 1 calc R . .
C7 C 0.3085(5) 0.6039(11) 0.8693(6) 0.106(4) Uani 1 1 d . . .
H7A H 0.3084 0.5160 0.8577 0.127 Uiso 1 1 calc R . .
H7B H 0.3426 0.6189 0.9165 0.127 Uiso 1 1 calc R . .
C8 C 0.3210(5) 0.6772(10) 0.8027(5) 0.091(3) Uani 1 1 d . . .
H8A H 0.3127 0.7644 0.8086 0.109 Uiso 1 1 calc R . .
H8B H 0.3650 0.6688 0.8055 0.109 Uiso 1 1 calc R . .
C9 C 0.2806(4) 0.6329(9) 0.7242(5) 0.071(3) Uani 1 1 d . . .
H9A H 0.2367 0.6370 0.7226 0.085 Uiso 1 1 calc R . .
H9B H 0.2905 0.5468 0.7174 0.085 Uiso 1 1 calc R . .
C10 C 0.3574(3) 0.6542(7) 0.6226(4) 0.0432(18) Uani 1 1 d . . .
C11 C 0.3968(3) 0.5703(8) 0.6701(4) 0.058(2) Uani 1 1 d . . .
H11 H 0.3900 0.5445 0.7161 0.070 Uiso 1 1 calc R . .
C12 C 0.4462(4) 0.5256(8) 0.6482(5) 0.065(2) Uani 1 1 d . . .
H12 H 0.4725 0.4660 0.6784 0.078 Uiso 1 1 calc R . .
C13 C 0.4572(4) 0.5683(8) 0.5816(5) 0.064(2) Uani 1 1 d . . .
H13 H 0.4918 0.5409 0.5676 0.077 Uiso 1 1 calc R . .
C14 C 0.4166(4) 0.6510(8) 0.5371(4) 0.058(2) Uani 1 1 d . . .
H14 H 0.4235 0.6782 0.4914 0.069 Uiso 1 1 calc R . .
Cl1 Cl 0.10750(10) 0.2091(2) 0.18958(13) 0.0617(6) Uani 1 1 d . . .
O1 O 0.1205(4) 0.2923(7) 0.1380(4) 0.114(3) Uani 1 1 d . . .
O2 O 0.1641(4) 0.1754(7) 0.2463(4) 0.125(3) Uani 1 1 d . . .
O3 O 0.0785(3) 0.1012(7) 0.1498(4) 0.112(2) Uani 1 1 d . . .
O4 O 0.0695(5) 0.2565(10) 0.2293(6) 0.180(4) Uani 1 1 d . . .
C15 C 1.0000 0.5204(10) 0.2500 0.089(4) Uani 1 2 d SD . .
Cl2 Cl 0.9644(5) 0.5741(9) 0.1589(4) 0.159(4) Uani 0.50 1 d PD . .
Cl3 Cl 0.9179(3) 0.5675(7) 0.2315(7) 0.161(3) Uani 0.50 1 d PD . .
Cl4 Cl 1.0226(7) 0.6079(10) 0.1811(7) 0.210(5) Uani 0.50 1 d PD . .

loop_
_atom_site_aniso_label
_atom_site_aniso_U_11
_atom_site_aniso_U_22
_atom_site_aniso_U_33
_atom_site_aniso_U_23
_atom_site_aniso_U_13
_atom_site_aniso_U_12
Ag1 0.0564(4) 0.0639(5) 0.0681(5) -0.0150(4) 0.0183(3) -0.0046(4)
S1 0.0802(17) 0.0815(18) 0.0771(16) 0.0134(14) 0.0448(14) -0.0007(14)
S2 0.0499(12) 0.0696(15) 0.0515(13) 0.0063(11) 0.0232(10) 0.0133(11)
N1 0.068(5) 0.055(5) 0.064(5) 0.007(4) 0.035(4) -0.003(4)
N2 0.039(3) 0.057(4) 0.040(4) 0.006(3) 0.014(3) 0.000(3)
C1 0.075(7) 0.066(7) 0.114(8) 0.024(6) 0.043(6) 0.013(6)
C2 0.088(8) 0.083(9) 0.165(11) 0.029(8) 0.070(8) 0.011(6)
C3 0.079(8) 0.091(9) 0.161(11) 0.040(8) 0.046(8) 0.043(6)
C4 0.125(9) 0.057(7) 0.090(8) 0.011(6) 0.047(7) -0.014(6)
C5 0.066(6) 0.057(6) 0.053(5) -0.011(5) 0.023(5) -0.012(5)
C6 0.111(8) 0.111(9) 0.088(7) 0.023(6) 0.064(7) 0.009(7)
C7 0.125(9) 0.145(10) 0.071(7) 0.018(7) 0.063(7) 0.029(8)
C8 0.095(8) 0.119(9) 0.073(7) 0.011(6) 0.049(6) 0.014(7)
C9 0.056(5) 0.097(7) 0.068(6) 0.020(5) 0.031(5) 0.017(5)
C10 0.038(4) 0.057(5) 0.032(4) 0.006(4) 0.008(3) 0.004(4)
C11 0.058(5) 0.074(6) 0.050(5) 0.016(5) 0.027(4) 0.019(5)
C12 0.064(6) 0.074(7) 0.058(6) 0.014(5) 0.018(5) 0.030(5)
C13 0.052(5) 0.093(7) 0.049(5) 0.007(5) 0.018(4) 0.017(5)
C14 0.049(5) 0.088(7) 0.043(5) 0.016(5) 0.024(4) 0.007(5)
Cl1 0.0644(15) 0.0689(17) 0.0588(14) 0.0029(12) 0.0291(13) -0.0053(12)
O1 0.149(7) 0.111(6) 0.086(5) 0.024(4) 0.039(5) -0.039(5)
O2 0.114(6) 0.100(6) 0.117(6) 0.015(4) -0.035(5) -0.018(5)
O3 0.113(6) 0.115(6) 0.103(5) -0.015(5) 0.025(4) -0.059(5)
O4 0.212(10) 0.197(10) 0.177(9) -0.021(8) 0.128(9) 0.049(9)
C15 0.095(11) 0.094(11) 0.079(10) 0.000 0.029(9) 0.000
Cl2 0.183(9) 0.158(8) 0.096(5) 0.017(5) -0.020(6) 0.017(7)
Cl3 0.104(5) 0.124(7) 0.238(10) 0.014(6) 0.028(6) 0.025(5)
Cl4 0.286(15) 0.227(12) 0.167(11) 0.014(9) 0.144(11) 0.003(12)

loop_
_atom_type_symbol
_atom_type_description
_atom_type_scat_dispersion_real
_atom_type_scat_dispersion_imag
_atom_type_scat_source
C C 0.0033 0.0016 'International Tables Vol C Tables 4.2.6.8 and 6.1.1.4'
H H 0.0000 0.0000 'International Tables Vol C Tables 4.2.6.8 and 6.1.1.4'
N N 0.0061 0.0033 'International Tables Vol C Tables 4.2.6.8 and 6.1.1.4'
O O 0.0106 0.0060 'International Tables Vol C Tables 4.2.6.8 and 6.1.1.4'
S S 0.1246 0.1234 'International Tables Vol C Tables 4.2.6.8 and 6.1.1.4'
Ag Ag -0.8971 1.1015 'International Tables Vol C Tables 4.2.6.8 and 6.1.1.4'
Cl Cl 0.1484 0.1585 'International Tables Vol C Tables 4.2.6.8 and 6.1.1.4'

loop_
_geom_angle_atom_site_label_1
_geom_angle_atom_site_label_2
_geom_angle_atom_site_label_3
_geom_angle
_geom_angle_site_symmetry_1
_geom_angle_site_symmetry_3
_geom_angle_publ_flag
N2 Ag1 N1 108.5(2) 4_546 . ?
N2 Ag1 S2 129.33(15) 4_546 6_566 ?
N1 Ag1 S2 120.43(17) . 6_566 ?
N2 Ag1 Ag1 79.71(14) 4_546 7_557 ?
N1 Ag1 Ag1 141.13(16) . 7_557 ?
S2 Ag1 Ag1 70.91(6) 6_566 7_557 ?
C5 S1 C6 103.2(4) . . ?
C10 S2 C9 104.4(4) . . ?
C10 S2 Ag1 105.6(2) . 6_565 ?
C9 S2 Ag1 104.3(3) . 6_565 ?
C1 N1 C5 117.1(7) . . ?
C1 N1 Ag1 126.9(6) . . ?
C5 N1 Ag1 111.7(5) . . ?
C10 N2 C14 116.5(6) . . ?
C10 N2 Ag1 126.6(4) . 4_556 ?
C14 N2 Ag1 116.7(5) . 4_556 ?
N1 C1 C2 124.7(9) . . ?
N1 C1 H1 117.6 . . ?
C2 C1 H1 117.6 . . ?
C3 C2 C1 117.6(9) . . ?
C3 C2 H2 121.2 . . ?
C1 C2 H2 121.2 . . ?
C2 C3 C4 120.8(10) . . ?
C2 C3 H3 119.6 . . ?
C4 C3 H3 119.6 . . ?
C3 C4 C5 117.7(9) . . ?
C3 C4 H4 121.2 . . ?
C5 C4 H4 121.2 . . ?
N1 C5 C4 121.9(7) . . ?
N1 C5 S1 111.3(7) . . ?
C4 C5 S1 126.8(7) . . ?
C7 C6 S1 108.8(7) . . ?
C7 C6 H6A 109.9 . . ?
S1 C6 H6A 109.9 . . ?
C7 C6 H6B 109.9 . . ?
S1 C6 H6B 109.9 . . ?
H6A C6 H6B 108.3 . . ?
C6 C7 C8 113.5(8) . . ?
C6 C7 H7A 108.9 . . ?
C8 C7 H7A 108.9 . . ?
C6 C7 H7B 108.9 . . ?
C8 C7 H7B 108.9 . . ?
H7A C7 H7B 107.7 . . ?
C9 C8 C7 112.0(9) . . ?
C9 C8 H8A 109.2 . . ?
C7 C8 H8A 109.2 . . ?
C9 C8 H8B 109.2 . . ?
C7 C8 H8B 109.2 . . ?
H8A C8 H8B 107.9 . . ?
C8 C9 S2 112.6(6) . . ?
C8 C9 H9A 109.1 . . ?
S2 C9 H9A 109.1 . . ?
C8 C9 H9B 109.1 . . ?
S2 C9 H9B 109.1 . . ?
H9A C9 H9B 107.8 . . ?
N2 C10 C11 123.2(6) . . ?
N2 C10 S2 112.5(5) . . ?
C11 C10 S2 124.3(5) . . ?
C12 C11 C10 118.3(7) . . ?
C12 C11 H11 120.9 . . ?
C10 C11 H11 120.9 . . ?
C11 C12 C13 120.3(8) . . ?
C11 C12 H12 119.8 . . ?
C13 C12 H12 119.8 . . ?
C14 C13 C12 118.5(7) . . ?
C14 C13 H13 120.8 . . ?
C12 C13 H13 120.8 . . ?
C13 C14 N2 123.1(7) . . ?
C13 C14 H14 118.5 . . ?
N2 C14 H14 118.5 . . ?
O4 Cl1 O1 113.5(6) . . ?
O4 Cl1 O2 106.0(6) . . ?
O1 Cl1 O2 109.4(5) . . ?
O4 Cl1 O3 108.2(6) . . ?
O1 Cl1 O3 110.3(4) . . ?
O2 Cl1 O3 109.2(5) . . ?
Cl2 C15 Cl2 140.1(10) 2_755 . ?
Cl2 C15 Cl4 43.8(4) 2_755 2_755 ?
Cl2 C15 Cl4 110.7(7) . 2_755 ?
Cl2 C15 Cl4 110.7(7) 2_755 . ?
Cl2 C15 Cl4 43.8(4) . . ?
Cl4 C15 Cl4 114.7(9) 2_755 . ?
Cl2 C15 Cl3 65.0(5) 2_755 2_755 ?
Cl2 C15 Cl3 103.5(5) . 2_755 ?
Cl4 C15 Cl3 101.8(6) 2_755 2_755 ?
Cl4 C15 Cl3 59.7(5) . 2_755 ?
Cl2 C15 Cl3 103.5(5) 2_755 . ?
Cl2 C15 Cl3 65.0(5) . . ?
Cl4 C15 Cl3 59.7(5) 2_755 . ?
Cl4 C15 Cl3 101.8(6) . . ?
Cl3 C15 Cl3 147.8(8) 2_755 . ?
Cl4 Cl2 C15 70.2(4) . . ?
Cl4 Cl2 Cl3 120.1(7) . . ?
C15 Cl2 Cl3 60.8(3) . . ?
Cl4 Cl3 C15 57.9(3) 2_755 . ?
Cl4 Cl3 Cl2 100.7(4) 2_755 . ?
C15 Cl3 Cl2 54.2(3) . . ?
Cl2 Cl4 C15 66.0(4) . . ?
Cl2 Cl4 Cl3 128.2(6) . 2_755 ?
C15 Cl4 Cl3 62.4(4) . 2_755 ?

loop_
_geom_bond_atom_site_label_1
_geom_bond_atom_site_label_2
_geom_bond_distance
_geom_bond_site_symmetry_2
_geom_bond_publ_flag
Ag1 N2 2.264(6) 4_546 ?
Ag1 N1 2.335(7) . ?
Ag1 S2 2.488(2) 6_566 ?
Ag1 Ag1 3.2537(15) 7_557 ?
S1 C5 1.755(8) . ?
S1 C6 1.813(9) . ?
S2 C10 1.785(7) . ?
S2 C9 1.844(8) . ?
S2 Ag1 2.488(2) 6_565 ?
N1 C1 1.337(10) . ?
N1 C5 1.338(9) . ?
N2 C10 1.347(8) . ?
N2 C14 1.367(9) . ?
N2 Ag1 2.264(6) 4_556 ?
C1 C2 1.358(12) . ?
C1 H1 0.9300 . ?
C2 C3 1.357(14) . ?
C2 H2 0.9300 . ?
C3 C4 1.376(13) . ?
C3 H3 0.9300 . ?
C4 C5 1.402(12) . ?
C4 H4 0.9300 . ?
C6 C7 1.468(12) . ?
C6 H6A 0.9700 . ?
C6 H6B 0.9700 . ?
C7 C8 1.532(12) . ?
C7 H7A 0.9700 . ?
C7 H7B 0.9700 . ?
C8 C9 1.511(12) . ?
C8 H8A 0.9700 . ?
C8 H8B 0.9700 . ?
C9 H9A 0.9700 . ?
C9 H9B 0.9700 . ?
C10 C11 1.369(9) . ?
C11 C12 1.363(9) . ?
C11 H11 0.9300 . ?
C12 C13 1.375(10) . ?
C12 H12 0.9300 . ?
C13 C14 1.351(10) . ?
C13 H13 0.9300 . ?
C14 H14 0.9300 . ?
Cl1 O4 1.361(7) . ?
Cl1 O1 1.383(6) . ?
Cl1 O2 1.413(7) . ?
Cl1 O3 1.417(7) . ?
C15 Cl2 1.699(6) 2_755 ?
C15 Cl2 1.699(6) . ?
C15 Cl4 1.750(8) 2_755 ?
C15 Cl4 1.750(8) . ?
C15 Cl3 1.830(6) 2_755 ?
C15 Cl3 1.830(6) . ?
Cl2 Cl4 1.289(12) . ?
Cl2 Cl3 1.900(12) . ?
Cl3 Cl4 1.784(14) 2_755 ?
Cl4 Cl3 1.784(14) 2_755 ?

loop_
_geom_torsion_atom_site_label_1
_geom_torsion_atom_site_label_2
_geom_torsion_atom_site_label_3
_geom_torsion_atom_site_label_4
_geom_torsion
_geom_torsion_site_symmetry_1
_geom_torsion_site_symmetry_2
_geom_torsion_site_symmetry_3
_geom_torsion_site_symmetry_4
_geom_torsion_publ_flag
N2 Ag1 N1 C1 61.6(8) 4_546 . . . ?
S2 Ag1 N1 C1 -104.7(7) 6_566 . . . ?
Ag1 Ag1 N1 C1 158.2(6) 7_557 . . . ?
N2 Ag1 N1 C5 -94.2(5) 4_546 . . . ?
S2 Ag1 N1 C5 99.5(5) 6_566 . . . ?
Ag1 Ag1 N1 C5 2.4(7) 7_557 . . . ?
C5 N1 C1 C2 3.0(15) . . . . ?
Ag1 N1 C1 C2 -151.6(9) . . . . ?
N1 C1 C2 C3 1.2(18) . . . . ?
C1 C2 C3 C4 -3.5(19) . . . . ?
C2 C3 C4 C5 1.7(17) . . . . ?
C1 N1 C5 C4 -4.8(12) . . . . ?
Ag1 N1 C5 C4 153.5(7) . . . . ?
C1 N1 C5 S1 174.8(6) . . . . ?
Ag1 N1 C5 S1 -26.8(7) . . . . ?
C3 C4 C5 N1 2.6(14) . . . . ?
C3 C4 C5 S1 -177.0(8) . . . . ?
C6 S1 C5 N1 163.5(6) . . . . ?
C6 S1 C5 C4 -16.8(9) . . . . ?
C5 S1 C6 C7 -176.1(8) . . . . ?
S1 C6 C7 C8 -173.6(8) . . . . ?
C6 C7 C8 C9 -74.2(12) . . . . ?
C7 C8 C9 S2 177.0(6) . . . . ?
C10 S2 C9 C8 86.2(7) . . . . ?
Ag1 S2 C9 C8 -163.2(6) 6_565 . . . ?
C14 N2 C10 C11 0.0(11) . . . . ?
Ag1 N2 C10 C11 175.9(6) 4_556 . . . ?
C14 N2 C10 S2 177.3(5) . . . . ?
Ag1 N2 C10 S2 -6.9(7) 4_556 . . . ?
C9 S2 C10 N2 169.2(5) . . . . ?
Ag1 S2 C10 N2 59.6(5) 6_565 . . . ?
C9 S2 C10 C11 -13.5(8) . . . . ?
Ag1 S2 C10 C11 -123.2(6) 6_565 . . . ?
N2 C10 C11 C12 -1.3(12) . . . . ?
S2 C10 C11 C12 -178.2(6) . . . . ?
C10 C11 C12 C13 2.7(13) . . . . ?
C11 C12 C13 C14 -2.8(13) . . . . ?
C12 C13 C14 N2 1.6(13) . . . . ?
C10 N2 C14 C13 -0.2(11) . . . . ?
Ag1 N2 C14 C13 -176.5(7) 4_556 . . . ?
Cl2 C15 Cl2 Cl4 63.2(7) 2_755 . . . ?
Cl4 C15 Cl2 Cl4 104.6(11) 2_755 . . . ?
Cl3 C15 Cl2 Cl4 -3.8(9) 2_755 . . . ?
Cl3 C15 Cl2 Cl4 144.2(9) . . . . ?
Cl2 C15 Cl2 Cl3 -81.0(4) 2_755 . . . ?
Cl4 C15 Cl2 Cl3 -39.6(5) 2_755 . . . ?
Cl4 C15 Cl2 Cl3 -144.2(9) . . . . ?
Cl3 C15 Cl2 Cl3 -148.0(8) 2_755 . . . ?
Cl2 C15 Cl3 Cl4 3.0(7) 2_755 . . 2_755 ?
Cl2 C15 Cl3 Cl4 -136.4(7) . . . 2_755 ?
Cl4 C15 Cl3 Cl4 -111.9(10) . . . 2_755 ?
Cl3 C15 Cl3 Cl4 -61.2(5) 2_755 . . 2_755 ?
Cl2 C15 Cl3 Cl2 139.4(9) 2_755 . . . ?
Cl4 C15 Cl3 Cl2 136.4(7) 2_755 . . . ?
Cl4 C15 Cl3 Cl2 24.4(6) . . . . ?
Cl3 C15 Cl3 Cl2 75.1(5) 2_755 . . . ?
Cl4 Cl2 Cl3 Cl4 -3.0(9) . . . 2_755 ?
C15 Cl2 Cl3 Cl4 36.5(6) . . . 2_755 ?
Cl4 Cl2 Cl3 C15 -39.5(9) . . . . ?
Cl3 Cl2 Cl4 C15 36.2(8) . . . . ?
C15 Cl2 Cl4 Cl3 4.8(11) . . . 2_755 ?
Cl3 Cl2 Cl4 Cl3 41.0(16) . . . 2_755 ?
Cl2 C15 Cl4 Cl2 -142.3(9) 2_755 . . . ?
Cl4 C15 Cl4 Cl2 -94.7(8) 2_755 . . . ?
Cl3 C15 Cl4 Cl2 175.8(10) 2_755 . . . ?
Cl3 C15 Cl4 Cl2 -32.8(8) . . . . ?
Cl2 C15 Cl4 Cl3 42.0(6) 2_755 . . 2_755 ?
Cl2 C15 Cl4 Cl3 -175.8(10) . . . 2_755 ?
Cl4 C15 Cl4 Cl3 89.5(5) 2_755 . . 2_755 ?
Cl3 C15 Cl4 Cl3 151.5(7) . . . 2_755 ?
